data_1550109
loop_
_publ_author_name
'Dandela, Rambabu'
'Tothadi, Srinu'
'Marelli, Udaya Kiran'
'Nangia, Ashwini'

_publ_section_title
;
 Systematic synthesis of a 6-component organic-salt alloy of naftopidil,
 and pentanary, quaternary and ternary multicomponent crystals
;
_journal_issue 6
_journal_name_full IUCrJ
_journal_page_first
;
;
_journal_paper_doi 10.1107/S2052252518014057
_journal_volume 5
_journal_year 2018
_chemical_formula_sum 'C31 H34 N2 O6.47'
_chemical_formula_weight 538.12
_chemical_name_common 'Naftopidil_2-Hydroxybenzoic acid_2, 6-Dihydroxybenzoic acid_Salt alloy'
_space_group_crystal_system monoclinic
_space_group_IT_number 14
_space_group_name_Hall '-P 2ybc'
_space_group_name_H-M_alt 'P 1 21/c 1'
_symmetry_space_group_name_Hall '-P 2ybc'
_symmetry_space_group_name_H-M 'P 1 21/c 1'
_atom_sites_solution_hydrogens geom
_audit_creation_method SHELXL-2016/6
_cell_angle_alpha 90
_cell_angle_beta 95.95(3)
_cell_angle_gamma 90
_cell_formula_units_Z 4
_cell_length_a 11.487(7)
_cell_length_b 17.514(10)
_cell_length_c 13.310(9)
_cell_measurement_reflns_used 8319
_cell_measurement_temperature 100(2)
_cell_measurement_theta_max 28.07
_cell_measurement_theta_min 2.75
_cell_volume 2663(3)
_computing_structure_refinement 'SHELXL-2016/6 (Sheldrick, 2016)'
_computing_structure_solution 'SHELXT 2014/5 (Sheldrick, 2014)'
_diffrn_ambient_temperature 100(2)
_diffrn_measured_fraction_theta_full 0.999
_diffrn_measured_fraction_theta_max 0.994
_diffrn_measurement_device_type 'Bruker APEX-II CCD'
_diffrn_measurement_method '\f and \w scans'
_diffrn_radiation_type MoK\a
_diffrn_radiation_wavelength 0.71073
_diffrn_reflns_av_R_equivalents 0.1660
_diffrn_reflns_av_unetI/netI 0.0712
_diffrn_reflns_Laue_measured_fraction_full 0.999
_diffrn_reflns_Laue_measured_fraction_max 0.994
_diffrn_reflns_limit_h_max 15
_diffrn_reflns_limit_h_min -15
_diffrn_reflns_limit_k_max 23
_diffrn_reflns_limit_k_min -23
_diffrn_reflns_limit_l_max 17
_diffrn_reflns_limit_l_min -17
_diffrn_reflns_number 76404
_diffrn_reflns_point_group_measured_fraction_full 0.999
_diffrn_reflns_point_group_measured_fraction_max 0.994
_diffrn_reflns_theta_full 25.242
_diffrn_reflns_theta_max 28.267
_diffrn_reflns_theta_min 2.128
_exptl_absorpt_coefficient_mu 0.094
_exptl_absorpt_correction_T_max 0.7457
_exptl_absorpt_correction_T_min 0.3453
_exptl_absorpt_correction_type multi-scan
_exptl_absorpt_process_details
;
SADABS-2016/2 (Bruker,2016/2) was used for absorption correction.
wR2(int) was 0.1670 before and 0.1042 after correction.
The Ratio of minimum to maximum transmission is 0.4631.
The \l/2 correction factor is Not present.
;
_exptl_crystal_colour colourless
_exptl_crystal_density_diffrn 1.342
_exptl_crystal_description block
_exptl_crystal_F_000 1143
_exptl_crystal_size_max 0.25
_exptl_crystal_size_mid 0.15
_exptl_crystal_size_min 0.15
_refine_diff_density_max 0.252
_refine_diff_density_min -0.344
_refine_diff_density_rms 0.063
_refine_ls_extinction_method none
_refine_ls_goodness_of_fit_ref 1.119
_refine_ls_hydrogen_treatment constr
_refine_ls_matrix_type full
_refine_ls_number_parameters 365
_refine_ls_number_reflns 6567
_refine_ls_number_restraints 0
_refine_ls_restrained_S_all 1.119
_refine_ls_R_factor_all 0.1409
_refine_ls_R_factor_gt 0.1043
_refine_ls_shift/su_max 0.003
_refine_ls_shift/su_mean 0.001
_refine_ls_structure_factor_coef Fsqd
_refine_ls_weighting_details 'w=1/[\s^2^(Fo^2^)+7.6232P] where P=(Fo^2^+2Fc^2^)/3'
_refine_ls_weighting_scheme calc
_refine_ls_wR_factor_gt 0.2066
_refine_ls_wR_factor_ref 0.2215
_reflns_Friedel_coverage 0.000
_reflns_number_gt 4598
_reflns_number_total 6567
_reflns_threshold_expression 'I > 2\s(I)'
_cod_data_source_file ed5016.cif
_cod_data_source_block 136
_cod_database_code 1550109
_shelx_shelxl_version_number 2016/6
_shelx_space_group_comment
;
The symmetry employed for this shelxl refinement is uniquely defined
by the following loop, which should always be used as a source of
symmetry information in preference to the above space-group names.
They are only intended as comments.
;

loop_
_space_group_symop_operation_xyz
'x, y, z'
'-x, y+1/2, -z+1/2'
'-x, -y, -z'
'x, -y-1/2, z-1/2'

loop_
_atom_site_label
_atom_site_type_symbol
_atom_site_fract_x
_atom_site_fract_y
_atom_site_fract_z
_atom_site_U_iso_or_equiv
_atom_site_adp_type
_atom_site_occupancy
_atom_site_site_symmetry_order
_atom_site_calc_flag
_atom_site_refinement_flags_posn
_atom_site_refinement_flags_adp
_atom_site_refinement_flags_occupancy
_atom_site_disorder_assembly
_atom_site_disorder_group
C7A C 0.3590(5) 0.0737(2) 0.3686(3) 0.0511(12) Uani 0.47 1 d . . P A 1
O4 O 0.2889(7) 0.1133(6) 0.3796(9) 0.094(3) Uani 0.47 1 d . . P A 1
H7A H 0.224165 0.092897 0.360615 0.142 Uiso 0.47 1 calc R U P A 1
C7B C 0.3590(5) 0.0737(2) 0.3686(3) 0.0511(12) Uani 0.53 1 d . . P A 2
H7B H 0.296755 0.107855 0.377886 0.061 Uiso 0.53 1 calc R U P A 2
O5 O 0.2087(3) 0.55969(15) 0.55475(19) 0.0415(7) Uani 1 1 d . . . . .
O7 O 0.8083(3) 0.24588(16) 0.6902(2) 0.0562(9) Uani 1 1 d . . . . .
O6 O 0.5689(3) 0.23179(15) 0.7052(2) 0.0525(9) Uani 1 1 d . . . . .
H6 H 0.584154 0.208688 0.652820 0.079 Uiso 1 1 calc R U . . .
O1 O 0.4120(3) 0.20926(15) 0.4791(2) 0.0444(7) Uani 1 1 d . . . . .
O2 O 0.6001(3) 0.17639(14) 0.5082(2) 0.0403(7) Uani 1 1 d . . . . .
O3 O 0.6738(3) 0.0555(2) 0.4306(2) 0.0617(10) Uani 1 1 d . . . . .
H3 H 0.677206 0.097047 0.462264 0.093 Uiso 1 1 calc R U . . .
N1 N 0.3119(3) 0.44386(17) 0.4640(2) 0.0337(7) Uani 1 1 d . . . . .
N2 N 0.4972(3) 0.34576(15) 0.5543(2) 0.0329(7) Uani 1 1 d . . . . .
H2 H 0.468567 0.292259 0.542524 0.040 Uiso 1 1 calc R U . . .
C8 C 0.1580(5) 0.6233(2) 0.6032(3) 0.0525(12) Uani 1 1 d . . . . .
H8A H 0.155480 0.667943 0.558636 0.079 Uiso 1 1 calc R U . . .
H8B H 0.205667 0.635103 0.666724 0.079 Uiso 1 1 calc R U . . .
H8C H 0.078373 0.610212 0.617350 0.079 Uiso 1 1 calc R U . . .
C9 C 0.1537(4) 0.5378(2) 0.4628(3) 0.0395(9) Uani 1 1 d . . . . .
C14 C 0.2070(4) 0.4763(2) 0.4148(3) 0.0352(8) Uani 1 1 d . . . . .
C15 C 0.2967(4) 0.4007(2) 0.5572(3) 0.0377(9) Uani 1 1 d . . . . .
H15A H 0.257601 0.351408 0.539358 0.045 Uiso 1 1 calc R U . . .
H15B H 0.246418 0.430035 0.599267 0.045 Uiso 1 1 calc R U . . .
C16 C 0.4141(4) 0.3860(2) 0.6163(3) 0.0361(9) Uani 1 1 d . . . . .
H16A H 0.448864 0.435278 0.640292 0.043 Uiso 1 1 calc R U . . .
H16B H 0.402605 0.354587 0.676306 0.043 Uiso 1 1 calc R U . . .
C19 C 0.6177(4) 0.3421(2) 0.6068(3) 0.0396(10) Uani 1 1 d . . . . .
H19A H 0.648793 0.394715 0.614725 0.047 Uiso 1 1 calc R U . . .
H19B H 0.667954 0.313880 0.563380 0.047 Uiso 1 1 calc R U . . .
C20 C 0.6273(5) 0.3039(2) 0.7109(3) 0.0508(13) Uani 1 1 d . . . . .
H20 H 0.586199 0.337393 0.756840 0.061 Uiso 1 1 calc R U . . .
C21 C 0.7527(5) 0.2974(2) 0.7546(4) 0.0638(16) Uani 1 1 d . . . . .
H21A H 0.791218 0.347992 0.756157 0.077 Uiso 1 1 calc R U . . .
H21B H 0.757540 0.277135 0.824349 0.077 Uiso 1 1 calc R U . . .
C22 C 0.9281(5) 0.2395(2) 0.7012(4) 0.0597(14) Uani 1 1 d . . . . .
C31 C 0.9734(4) 0.1925(2) 0.6272(3) 0.0496(12) Uani 1 1 d . . . . .
C26 C 1.0990(5) 0.1865(3) 0.6276(4) 0.0609(15) Uani 1 1 d . . . . .
C27 C 1.1428(5) 0.1383(3) 0.5568(4) 0.0630(15) Uani 1 1 d . . . . .
H27 H 1.225112 0.133896 0.555801 0.076 Uiso 1 1 calc R U . . .
C28 C 1.0703(4) 0.0971(4) 0.4890(4) 0.0660(16) Uani 1 1 d . . . . .
H28 H 1.102552 0.064306 0.442283 0.079 Uiso 1 1 calc R U . . .
C25 C 1.1709(6) 0.2255(3) 0.7040(6) 0.087(2) Uani 1 1 d . . . . .
H25 H 1.253514 0.223851 0.703974 0.105 Uiso 1 1 calc R U . . .
C24 C 1.1234(7) 0.2653(3) 0.7773(7) 0.114(3) Uani 1 1 d . . . . .
H24 H 1.173629 0.288388 0.829896 0.137 Uiso 1 1 calc R U . . .
C23 C 1.0013(7) 0.2730(3) 0.7769(5) 0.098(3) Uani 1 1 d . . . . .
H23 H 0.969682 0.301274 0.828616 0.117 Uiso 1 1 calc R U . . .
C30 C 0.9006(4) 0.1510(3) 0.5555(3) 0.0457(10) Uani 1 1 d . . . . .
H30 H 0.818029 0.155951 0.553376 0.055 Uiso 1 1 calc R U . . .
C29 C 0.9480(4) 0.1033(3) 0.4882(3) 0.0556(13) Uani 1 1 d . . . . .
H29 H 0.898047 0.074510 0.441067 0.067 Uiso 1 1 calc R U . . .
C13 C 0.1582(4) 0.4539(2) 0.3189(3) 0.0401(9) Uani 1 1 d . . . . .
H13 H 0.193879 0.413631 0.285425 0.048 Uiso 1 1 calc R U . . .
C12 C 0.0587(4) 0.4890(3) 0.2709(3) 0.0459(10) Uani 1 1 d . . . . .
H12 H 0.027295 0.472856 0.205523 0.055 Uiso 1 1 calc R U . . .
C11 C 0.0059(4) 0.5478(3) 0.3197(3) 0.0507(11) Uani 1 1 d . . . . .
H11 H -0.062554 0.571702 0.287905 0.061 Uiso 1 1 calc R U . . .
C10 C 0.0530(4) 0.5718(2) 0.4149(3) 0.0466(11) Uani 1 1 d . . . . .
H10 H 0.016066 0.611805 0.447826 0.056 Uiso 1 1 calc R U . . .
C18 C 0.3795(4) 0.3963(2) 0.4000(3) 0.0348(8) Uani 1 1 d . . . . .
H18A H 0.385067 0.422104 0.334492 0.042 Uiso 1 1 calc R U . . .
H18B H 0.339531 0.346712 0.386634 0.042 Uiso 1 1 calc R U . . .
C17 C 0.5007(3) 0.3833(2) 0.4530(3) 0.0319(8) Uani 1 1 d . . . . .
H17A H 0.545672 0.350707 0.410060 0.038 Uiso 1 1 calc R U . . .
H17B H 0.541686 0.432913 0.462175 0.038 Uiso 1 1 calc R U . . .
C1 C 0.4965(4) 0.1643(2) 0.4695(3) 0.0373(10) Uani 1 1 d . . . . .
C2 C 0.4726(4) 0.0924(2) 0.4087(3) 0.0372(9) Uani 1 1 d . . . . .
C6 C 0.3348(6) 0.0056(3) 0.3151(3) 0.0621(16) Uani 1 1 d . . . . .
H6A H 0.257281 -0.006284 0.287511 0.074 Uiso 0.47 1 calc R U P A 1
H6B H 0.257281 -0.006284 0.287511 0.074 Uiso 0.53 1 calc R U P A 2
C5 C 0.4254(6) -0.0436(2) 0.3035(3) 0.0662(18) Uani 1 1 d . . . . .
H5 H 0.410357 -0.089888 0.267229 0.079 Uiso 1 1 calc R U . . .
C3 C 0.5628(5) 0.0411(2) 0.3953(3) 0.0442(11) Uani 1 1 d . . . . .
C4 C 0.5357(6) -0.0272(2) 0.3428(3) 0.0587(15) Uani 1 1 d . . . . .
H4 H 0.596434 -0.062712 0.334682 0.070 Uiso 1 1 calc R U . . .

loop_
_atom_site_aniso_label
_atom_site_aniso_U_11
_atom_site_aniso_U_22
_atom_site_aniso_U_33
_atom_site_aniso_U_23
_atom_site_aniso_U_13
_atom_site_aniso_U_12
C7A 0.086(4) 0.034(2) 0.035(2) -0.0040(18) 0.016(2) -0.026(2)
O4 0.050(5) 0.106(7) 0.128(8) -0.062(6) 0.016(5) 0.024(5)
C7B 0.086(4) 0.034(2) 0.035(2) -0.0040(18) 0.016(2) -0.026(2)
O5 0.0589(19) 0.0361(14) 0.0299(14) -0.0057(11) 0.0064(13) 0.0166(13)
O7 0.084(3) 0.0289(14) 0.0504(18) -0.0113(13) -0.0179(17) 0.0183(15)
O6 0.107(3) 0.0222(13) 0.0297(15) -0.0012(11) 0.0137(16) 0.0156(15)
O1 0.0581(19) 0.0278(13) 0.0502(17) -0.0130(12) 0.0200(15) -0.0043(13)
O2 0.059(2) 0.0277(13) 0.0353(15) -0.0091(11) 0.0124(14) -0.0082(13)
O3 0.090(3) 0.052(2) 0.0424(18) -0.0190(15) 0.0021(18) 0.0159(19)
N1 0.052(2) 0.0272(15) 0.0227(14) -0.0006(12) 0.0076(14) 0.0086(14)
N2 0.058(2) 0.0151(13) 0.0263(15) -0.0008(11) 0.0051(14) 0.0054(13)
C8 0.083(4) 0.041(2) 0.035(2) -0.0063(18) 0.015(2) 0.024(2)
C9 0.055(3) 0.037(2) 0.0285(19) -0.0015(16) 0.0100(18) 0.0091(18)
C14 0.045(2) 0.0310(18) 0.0298(18) -0.0011(15) 0.0070(16) 0.0078(17)
C15 0.060(3) 0.0277(18) 0.0273(18) -0.0015(15) 0.0118(18) 0.0037(17)
C16 0.064(3) 0.0205(16) 0.0250(17) -0.0013(13) 0.0105(17) 0.0095(17)
C19 0.063(3) 0.0165(15) 0.037(2) -0.0033(14) -0.0033(19) 0.0078(17)
C20 0.098(4) 0.0208(17) 0.031(2) -0.0079(15) -0.005(2) 0.020(2)
C21 0.111(4) 0.026(2) 0.047(3) -0.0127(18) -0.028(3) 0.027(2)
C22 0.079(4) 0.0208(18) 0.071(3) 0.003(2) -0.033(3) 0.014(2)
C31 0.070(3) 0.030(2) 0.046(2) 0.0200(18) -0.011(2) 0.002(2)
C26 0.066(3) 0.038(2) 0.073(4) 0.036(2) -0.018(3) -0.009(2)
C27 0.055(3) 0.075(4) 0.057(3) 0.038(3) 0.000(3) -0.005(3)
C28 0.050(3) 0.111(5) 0.038(3) 0.021(3) 0.010(2) 0.001(3)
C25 0.073(4) 0.029(2) 0.148(6) 0.020(3) -0.045(4) -0.008(3)
C24 0.114(6) 0.030(3) 0.177(8) -0.021(4) -0.079(6) 0.010(3)
C23 0.123(6) 0.031(2) 0.123(6) -0.028(3) -0.068(5) 0.024(3)
C30 0.050(3) 0.056(3) 0.030(2) 0.0081(19) -0.0036(18) 0.000(2)
C29 0.056(3) 0.086(4) 0.025(2) 0.000(2) 0.006(2) 0.003(3)
C13 0.048(2) 0.039(2) 0.034(2) -0.0020(17) 0.0051(18) 0.0051(18)
C12 0.051(3) 0.051(3) 0.034(2) 0.0009(19) 0.0010(19) 0.004(2)
C11 0.054(3) 0.052(3) 0.046(3) 0.006(2) 0.004(2) 0.014(2)
C10 0.057(3) 0.042(2) 0.042(2) -0.0010(18) 0.011(2) 0.015(2)
C18 0.049(2) 0.0317(18) 0.0248(17) -0.0047(14) 0.0105(16) 0.0049(17)
C17 0.047(2) 0.0228(16) 0.0267(18) 0.0014(13) 0.0079(16) 0.0055(15)
C1 0.068(3) 0.0216(16) 0.0255(18) -0.0027(14) 0.0191(19) -0.0133(18)
C2 0.071(3) 0.0206(16) 0.0221(17) -0.0016(13) 0.0170(18) -0.0106(17)
C6 0.114(5) 0.044(3) 0.030(2) -0.0093(19) 0.014(3) -0.042(3)
C5 0.155(6) 0.024(2) 0.0189(19) -0.0020(15) 0.008(3) -0.026(3)
C3 0.088(4) 0.0275(18) 0.0174(17) -0.0032(14) 0.008(2) -0.002(2)
C4 0.132(5) 0.0232(19) 0.0199(19) -0.0038(15) 0.005(2) 0.011(2)

loop_
_atom_type_symbol
_atom_type_description
_atom_type_scat_dispersion_real
_atom_type_scat_dispersion_imag
_atom_type_scat_source
C C 0.0033 0.0016 'International Tables Vol C Tables 4.2.6.8 and 6.1.1.4'
H H 0.0000 0.0000 'International Tables Vol C Tables 4.2.6.8 and 6.1.1.4'
N N 0.0061 0.0033 'International Tables Vol C Tables 4.2.6.8 and 6.1.1.4'
O O 0.0106 0.0060 'International Tables Vol C Tables 4.2.6.8 and 6.1.1.4'

loop_
_geom_angle_atom_site_label_1
_geom_angle_atom_site_label_2
_geom_angle_atom_site_label_3
_geom_angle
O4 C7A C2 118.5(6)
O4 C7A C6 120.1(7)
C2 C7A C6 121.4(5)
C7A O4 H7A 109.5
C2 C7B C6 121.4(5)
C2 C7B H7B 119.3
C6 C7B H7B 119.3
C9 O5 C8 116.4(3)
C22 O7 C21 119.3(4)
C20 O6 H6 109.5
C3 O3 H3 109.5
C14 N1 C18 115.5(3)
C14 N1 C15 114.9(3)
C18 N1 C15 108.2(3)
C19 N2 C16 112.1(3)
C19 N2 C17 109.3(3)
C16 N2 C17 111.4(3)
C19 N2 H2 108.0
C16 N2 H2 108.0
C17 N2 H2 108.0
O5 C8 H8A 109.5
O5 C8 H8B 109.5
H8A C8 H8B 109.5
O5 C8 H8C 109.5
H8A C8 H8C 109.5
H8B C8 H8C 109.5
O5 C9 C10 124.9(3)
O5 C9 C14 115.6(4)
C10 C9 C14 119.5(4)
C13 C14 C9 118.2(4)
C13 C14 N1 123.2(3)
C9 C14 N1 118.5(3)
N1 C15 C16 110.3(3)
N1 C15 H15A 109.6
C16 C15 H15A 109.6
N1 C15 H15B 109.6
C16 C15 H15B 109.6
H15A C15 H15B 108.1
N2 C16 C15 112.2(3)
N2 C16 H16A 109.2
C15 C16 H16A 109.2
N2 C16 H16B 109.2
C15 C16 H16B 109.2
H16A C16 H16B 107.9
N2 C19 C20 114.8(4)
N2 C19 H19A 108.6
C20 C19 H19A 108.6
N2 C19 H19B 108.6
C20 C19 H19B 108.6
H19A C19 H19B 107.5
O6 C20 C21 112.3(3)
O6 C20 C19 110.4(3)
C21 C20 C19 111.1(4)
O6 C20 H20 107.6
C21 C20 H20 107.6
C19 C20 H20 107.6
O7 C21 C20 106.5(3)
O7 C21 H21A 110.4
C20 C21 H21A 110.4
O7 C21 H21B 110.4
C20 C21 H21B 110.4
H21A C21 H21B 108.6
O7 C22 C23 125.0(6)
O7 C22 C31 114.0(4)
C23 C22 C31 120.9(6)
C30 C31 C22 122.3(5)
C30 C31 C26 119.3(5)
C22 C31 C26 118.4(5)
C27 C26 C25 123.5(6)
C27 C26 C31 118.1(5)
C25 C26 C31 118.3(6)
C28 C27 C26 121.7(5)
C28 C27 H27 119.1
C26 C27 H27 119.1
C27 C28 C29 120.2(5)
C27 C28 H28 119.9
C29 C28 H28 119.9
C24 C25 C26 121.0(6)
C24 C25 H25 119.5
C26 C25 H25 119.5
C25 C24 C23 121.3(6)
C25 C24 H24 119.3
C23 C24 H24 119.3
C22 C23 C24 119.7(7)
C22 C23 H23 120.2
C24 C23 H23 120.2
C29 C30 C31 120.5(5)
C29 C30 H30 119.8
C31 C30 H30 119.8
C30 C29 C28 120.2(5)
C30 C29 H29 119.9
C28 C29 H29 119.9
C12 C13 C14 121.9(4)
C12 C13 H13 119.1
C14 C13 H13 119.1
C11 C12 C13 119.3(4)
C11 C12 H12 120.3
C13 C12 H12 120.3
C10 C11 C12 120.1(4)
C10 C11 H11 120.0
C12 C11 H11 120.0
C11 C10 C9 121.0(4)
C11 C10 H10 119.5
C9 C10 H10 119.5
N1 C18 C17 109.4(3)
N1 C18 H18A 109.8
C17 C18 H18A 109.8
N1 C18 H18B 109.8
C17 C18 H18B 109.8
H18A C18 H18B 108.2
N2 C17 C18 112.0(3)
N2 C17 H17A 109.2
C18 C17 H17A 109.2
N2 C17 H17B 109.2
C18 C17 H17B 109.2
H17A C17 H17B 107.9
O2 C1 O1 123.5(3)
O2 C1 C2 118.0(4)
O1 C1 C2 118.4(4)
C3 C2 C7A 118.5(4)
C3 C2 C7B 118.5(4)
C3 C2 C1 120.7(4)
C7A C2 C1 120.8(4)
C7B C2 C1 120.8(4)
C5 C6 C7A 118.6(5)
C5 C6 C7B 118.6(5)
C5 C6 H6A 120.7
C7A C6 H6A 120.7
C5 C6 H6B 120.7
C7B C6 H6B 120.7
C4 C5 C6 121.0(4)
C4 C5 H5 119.5
C6 C5 H5 119.5
O3 C3 C2 121.8(4)
O3 C3 C4 119.4(4)
C2 C3 C4 118.8(5)
C5 C4 C3 121.7(5)
C5 C4 H4 119.1
C3 C4 H4 119.1

loop_
_geom_bond_atom_site_label_1
_geom_bond_atom_site_label_2
_geom_bond_distance
C7A O4 1.084(8)
C7A C2 1.397(7)
C7A C6 1.403(6)
O4 H7A 0.8400
C7B C2 1.397(7)
C7B C6 1.403(6)
C7B H7B 0.9500
O5 C9 1.372(5)
O5 C8 1.441(4)
O7 C22 1.374(6)
O7 C21 1.438(5)
O6 C20 1.428(5)
O6 H6 0.8400
O1 C1 1.266(5)
O2 C1 1.265(5)
O3 C3 1.336(6)
O3 H3 0.8400
N1 C14 1.429(5)
N1 C18 1.469(4)
N1 C15 1.478(5)
N2 C19 1.486(5)
N2 C16 1.501(5)
N2 C17 1.504(4)
N2 H2 1.0000
C8 H8A 0.9800
C8 H8B 0.9800
C8 H8C 0.9800
C9 C10 1.395(6)
C9 C14 1.423(5)
C14 C13 1.396(5)
C15 C16 1.511(6)
C15 H15A 0.9900
C15 H15B 0.9900
C16 H16A 0.9900
C16 H16B 0.9900
C19 C20 1.533(5)
C19 H19A 0.9900
C19 H19B 0.9900
C20 C21 1.501(7)
C20 H20 1.0000
C21 H21A 0.9900
C21 H21B 0.9900
C22 C23 1.375(7)
C22 C31 1.424(7)
C31 C30 1.404(6)
C31 C26 1.445(7)
C26 C27 1.397(8)
C26 C25 1.418(8)
C27 C28 1.368(8)
C27 H27 0.9500
C28 C29 1.407(7)
C28 H28 0.9500
C25 C24 1.357(11)
C25 H25 0.9500
C24 C23 1.409(10)
C24 H24 0.9500
C23 H23 0.9500
C30 C29 1.378(6)
C30 H30 0.9500
C29 H29 0.9500
C13 C12 1.393(6)
C13 H13 0.9500
C12 C11 1.391(6)
C12 H12 0.9500
C11 C10 1.390(6)
C11 H11 0.9500
C10 H10 0.9500
C18 C17 1.511(5)
C18 H18A 0.9900
C18 H18B 0.9900
C17 H17A 0.9900
C17 H17B 0.9900
C1 C2 1.507(5)
C2 C3 1.396(6)
C6 C5 1.372(8)
C6 H6A 0.9500
C6 H6B 0.9500
C5 C4 1.350(8)
C5 H5 0.9500
C3 C4 1.403(5)
C4 H4 0.9500

loop_
_geom_torsion_atom_site_label_1
_geom_torsion_atom_site_label_2
_geom_torsion_atom_site_label_3
_geom_torsion_atom_site_label_4
_geom_torsion
C8 O5 C9 C10 -0.9(6)
C8 O5 C9 C14 178.3(4)
O5 C9 C14 C13 -177.0(4)
C10 C9 C14 C13 2.3(6)
O5 C9 C14 N1 -1.0(5)
C10 C9 C14 N1 178.3(4)
C18 N1 C14 C13 12.0(5)
C15 N1 C14 C13 -115.1(4)
C18 N1 C14 C9 -163.8(3)
C15 N1 C14 C9 69.1(5)
C14 N1 C15 C16 -165.9(3)
C18 N1 C15 C16 63.4(4)
C19 N2 C16 C15 171.1(3)
C17 N2 C16 C15 48.3(4)
N1 C15 C16 N2 -55.7(4)
C16 N2 C19 C20 56.8(4)
C17 N2 C19 C20 -179.2(3)
N2 C19 C20 O6 50.4(4)
N2 C19 C20 C21 175.6(3)
C22 O7 C21 C20 168.5(4)
O6 C20 C21 O7 58.8(5)
C19 C20 C21 O7 -65.4(4)
C21 O7 C22 C23 7.1(7)
C21 O7 C22 C31 -174.3(4)
O7 C22 C31 C30 -5.5(6)
C23 C22 C31 C30 173.1(5)
O7 C22 C31 C26 175.6(4)
C23 C22 C31 C26 -5.8(7)
C30 C31 C26 C27 -1.0(6)
C22 C31 C26 C27 178.0(4)
C30 C31 C26 C25 -176.7(4)
C22 C31 C26 C25 2.3(6)
C25 C26 C27 C28 175.0(5)
C31 C26 C27 C28 -0.4(7)
C26 C27 C28 C29 0.8(8)
C27 C26 C25 C24 -173.0(5)
C31 C26 C25 C24 2.4(7)
C26 C25 C24 C23 -3.8(10)
O7 C22 C23 C24 -176.9(5)
C31 C22 C23 C24 4.6(9)
C25 C24 C23 C22 0.3(10)
C22 C31 C30 C29 -176.9(4)
C26 C31 C30 C29 2.0(6)
C31 C30 C29 C28 -1.6(7)
C27 C28 C29 C30 0.2(8)
C9 C14 C13 C12 -1.3(6)
N1 C14 C13 C12 -177.1(4)
C14 C13 C12 C11 -0.2(7)
C13 C12 C11 C10 0.7(7)
C12 C11 C10 C9 0.3(7)
O5 C9 C10 C11 177.3(4)
C14 C9 C10 C11 -1.8(7)
C14 N1 C18 C17 165.3(3)
C15 N1 C18 C17 -64.3(4)
C19 N2 C17 C18 -174.0(3)
C16 N2 C17 C18 -49.6(4)
N1 C18 C17 N2 58.2(4)
O4 C7A C2 C3 179.5(8)
C6 C7A C2 C3 -0.7(6)
O4 C7A C2 C1 2.6(10)
C6 C7A C2 C1 -177.6(4)
C6 C7B C2 C3 -0.7(6)
C6 C7B C2 C1 -177.6(4)
O2 C1 C2 C3 -0.3(5)
O1 C1 C2 C3 179.6(3)
O2 C1 C2 C7A 176.5(3)
O1 C1 C2 C7A -3.6(5)
O2 C1 C2 C7B 176.5(3)
O1 C1 C2 C7B -3.6(5)
O4 C7A C6 C5 -179.4(9)
C2 C7A C6 C5 0.8(6)
C2 C7B C6 C5 0.8(6)
C7A C6 C5 C4 0.2(6)
C7B C6 C5 C4 0.2(6)
C7A C2 C3 O3 179.4(4)
C7B C2 C3 O3 179.4(4)
C1 C2 C3 O3 -3.7(5)
C7A C2 C3 C4 -0.4(5)
C7B C2 C3 C4 -0.4(5)
C1 C2 C3 C4 176.5(3)
C6 C5 C4 C3 -1.2(6)
O3 C3 C4 C5 -178.4(4)
C2 C3 C4 C5 1.3(6)
